data_4309508
loop_
_publ_author_name
'Yan-Dan Chen'
'Li-Yi Zhang'
'Yong-Hai Qin'
'Zhong-Ning Chen'

_publ_section_title
;
Heterovalent AuIII-MI (M = Cu, Ag, Au) Complexes Derived from
Incorporation of [Au(tdt)2]- (tdt = Toluene-3,4-dithiolate) with
[M2(dppm)2]2+ (dppm = Bis(diphenylphosphino)methane)
;
_journal_name_full 'Inorganic Chemistry'
_journal_page_first 6456
_journal_page_last 6462
_journal_paper_doi 10.1021/ic050542n
_journal_volume 44
_journal_year 2005
_chemical_formula_sum 'C79.5 H74 Ag4 Au1.5 Cl2 F3 N0 O1.5 P4.5 S8'
_chemical_formula_weight 2304.06
_chemical_name_systematic
;
 ?
;
_space_group_IT_number 15
_symmetry_cell_setting monoclinic
_symmetry_space_group_name_Hall '-C 2yc'
_symmetry_space_group_name_H-M 'C 1 2/c 1'
_atom_sites_solution_hydrogens geom
_atom_sites_solution_primary direct
_atom_sites_solution_secondary difmap
_audit_creation_method SHELXL-97
_cell_angle_alpha 90.00
_cell_angle_beta 90.1890(10)
_cell_angle_gamma 90.00
_cell_formula_units_Z 8
_cell_length_a 37.5166(6)
_cell_length_b 24.9903(2)
_cell_length_c 21.4683(4)
_cell_measurement_reflns_used 8192
_cell_measurement_temperature 293(2)
_cell_measurement_theta_max 24.96
_cell_measurement_theta_min .98
_cell_volume 20127.5(5)
_computing_cell_refinement 'Siemens SMART & SAINT'
_computing_data_collection 'Siemens SMART'
_computing_data_reduction 'Siemens XPREP'
_computing_molecular_graphics 'Bruker SHELXTL'
_computing_publication_material 'Bruker SHELXTL'
_computing_structure_refinement 'Siemens SHELXTL'
_computing_structure_solution 'Siemens SHELXTL'
_diffrn_ambient_temperature 293(2)
_diffrn_measured_fraction_theta_full 0.986
_diffrn_measured_fraction_theta_max 0.986
_diffrn_measurement_device_type 'Siemens SMART CCD'
_diffrn_measurement_method 'phi and omega scans'
_diffrn_radiation_monochromator graphite
_diffrn_radiation_source 'fine-focus sealed tube'
_diffrn_radiation_type MoK\a
_diffrn_radiation_wavelength 0.71073
_diffrn_reflns_av_R_equivalents 0.0566
_diffrn_reflns_av_sigmaI/netI 0.0694
_diffrn_reflns_limit_h_max 44
_diffrn_reflns_limit_h_min -39
_diffrn_reflns_limit_k_max 29
_diffrn_reflns_limit_k_min -26
_diffrn_reflns_limit_l_max 25
_diffrn_reflns_limit_l_min -14
_diffrn_reflns_number 29703
_diffrn_reflns_theta_full 24.96
_diffrn_reflns_theta_max 24.96
_diffrn_reflns_theta_min 0.98
_diffrn_standards_decay_% 0
_diffrn_standards_interval_count 0
_diffrn_standards_interval_time .
_diffrn_standards_number 0
_exptl_absorpt_coefficient_mu 3.276
_exptl_absorpt_correction_T_max 1.0000
_exptl_absorpt_correction_T_min .6925
_exptl_absorpt_correction_type empirical
_exptl_absorpt_process_details 'SADABS (Sheldrick, 1996)'
_exptl_crystal_colour orange
_exptl_crystal_density_diffrn 1.521
_exptl_crystal_density_method 'not measured'
_exptl_crystal_description prism
_exptl_crystal_F_000 9008
_exptl_crystal_size_max .61
_exptl_crystal_size_mid .45
_exptl_crystal_size_min .40
_refine_diff_density_max 1.706
_refine_diff_density_min -1.457
_refine_diff_density_rms 0.355
_refine_ls_extinction_method none
_refine_ls_goodness_of_fit_ref 1.260
_refine_ls_hydrogen_treatment constr
_refine_ls_matrix_type full
_refine_ls_number_parameters 833
_refine_ls_number_reflns 17405
_refine_ls_number_restraints 44
_refine_ls_restrained_S_all 1.258
_refine_ls_R_factor_all 0.1739
_refine_ls_R_factor_gt 0.0973
_refine_ls_shift/su_max 0.010
_refine_ls_shift/su_mean 0.000
_refine_ls_structure_factor_coef Fsqd
_refine_ls_weighting_details 'calc w=1/[\s^2^(Fo^2^)+(0.0735P)^2^+566.5730P] where P=(Fo^2^+2Fc^2^)/3'
_refine_ls_weighting_scheme calc
_refine_ls_wR_factor_gt 0.2234
_refine_ls_wR_factor_ref 0.2844
_reflns_number_gt 10520
_reflns_number_total 17405
_reflns_threshold_expression >2sigma(I)
_cod_data_source_file ic050542nsi20050602_072423_2.cif
_cod_data_source_block Compoumd_2
_cod_depositor_comments
;
The following automatic conversions were performed:
'_symmetry_cell_setting' value 'Monoclinic' changed to 'monoclinic'
according to '/home/saulius/struct/CIF-dictionaries/cif_core.dic'
dictionary named 'cif_core.dic' version 2.4.1 from 2010-06-29.

Automatic conversion script
Id: cif_fix_enum 1527 2010-12-29 10:47:43Z saulius 
;
_cod_original_formula_sum 'C79.50 H74 Ag4 Au1.50 Cl2 F3 N0 O1.50 P4.50 S8'
_cod_database_code 4309508

loop_
_symmetry_equiv_pos_as_xyz
'x, y, z'
'-x, y, -z+1/2'
'x+1/2, y+1/2, z'
'-x+1/2, y+1/2, -z+1/2'
'-x, -y, -z'
'x, -y, z-1/2'
'-x+1/2, -y+1/2, -z'
'x+1/2, -y+1/2, z-1/2'

loop_
_atom_site_label
_atom_site_type_symbol
_atom_site_fract_x
_atom_site_fract_y
_atom_site_fract_z
_atom_site_U_iso_or_equiv
_atom_site_adp_type
_atom_site_occupancy
_atom_site_symmetry_multiplicity
_atom_site_calc_flag
_atom_site_refinement_flags
_atom_site_disorder_assembly
_atom_site_disorder_group
Au1 Au 0.7500 0.7500 0.5000 0.0758(3) Uani 1 2 d S . .
Au2 Au 0.66282(2) 0.58873(3) 0.68239(4) 0.0739(3) Uani 1 1 d . . .
Ag1 Ag 0.68607(4) 0.74217(6) 0.64265(7) 0.0802(4) Uani 1 1 d . . .
Ag2 Ag 0.60364(5) 0.69655(7) 0.66447(8) 0.0878(5) Uani 1 1 d . . .
Ag3 Ag 0.60735(5) 0.59275(7) 0.55058(8) 0.0886(5) Uani 1 1 d . . .
Ag4 Ag 0.68992(4) 0.61248(6) 0.50998(7) 0.0782(4) Uani 1 1 d . . .
S1 S 0.62054(15) 0.6204(2) 0.7533(3) 0.0890(16) Uani 1 1 d . . .
S2 S 0.70216(14) 0.6546(2) 0.7171(3) 0.0827(14) Uani 1 1 d . . .
S3 S 0.62358(16) 0.5236(2) 0.6459(3) 0.0888(16) Uani 1 1 d . . .
S4 S 0.70604(14) 0.5557(2) 0.6150(2) 0.0815(14) Uani 1 1 d . . .
S5 S 0.65377(12) 0.68492(19) 0.5633(2) 0.0694(12) Uani 1 1 d . . .
S6 S 0.56600(13) 0.6710(2) 0.5696(3) 0.0872(15) Uani 1 1 d . . .
S7 S 0.75898(14) 0.6586(2) 0.5044(3) 0.0951(18) Uani 1 1 d . . .
S8 S 0.75670(15) 0.7538(3) 0.6078(3) 0.0991(18) Uani 1 1 d . . .
P1 P 0.66780(14) 0.8245(2) 0.6954(3) 0.0772(14) Uani 1 1 d . . .
P2 P 0.59329(14) 0.7786(2) 0.7260(3) 0.0809(15) Uani 1 1 d . . .
P3 P 0.67774(14) 0.5559(2) 0.4183(2) 0.0790(14) Uani 1 1 d . . .
P4 P 0.60115(14) 0.5332(2) 0.4598(3) 0.0811(15) Uani 1 1 d . . .
C1 C 0.6820(8) 0.6768(10) 0.7868(11) 0.107(8) Uani 1 1 d . . .
C2 C 0.7021(8) 0.7113(10) 0.8267(12) 0.113(8) Uani 1 1 d . . .
H2A H 0.7257 0.7202 0.8183 0.136 Uiso 1 1 calc R . .
C3 C 0.6834(11) 0.7319(11) 0.8815(13) 0.124(10) Uani 1 1 d . . .
C4 C 0.6496(12) 0.7161(14) 0.8959(14) 0.143(12) Uani 1 1 d . . .
C5 C 0.6313(8) 0.6831(10) 0.8567(11) 0.107(8) Uani 1 1 d . . .
H5A H 0.6082 0.6729 0.8671 0.129 Uiso 1 1 calc R . .
C6 C 0.6462(6) 0.6640(8) 0.8013(10) 0.086(6) Uani 1 1 d . . .
C7 C 0.626(2) 0.732(3) 0.956(3) 0.18(2) Uani 0.50 1 d P . .
H7A H 0.6388 0.7552 0.9828 0.274 Uiso 0.50 1 calc PR . .
H7B H 0.6196 0.6996 0.9786 0.274 Uiso 0.50 1 calc PR . .
H7C H 0.6041 0.7489 0.9426 0.274 Uiso 0.50 1 calc PR . .
C7' C 0.710(2) 0.768(3) 0.918(3) 0.18(2) Uani 0.50 1 d P . .
H7'A H 0.6985 0.7828 0.9541 0.274 Uiso 0.50 1 calc PR . .
H7'B H 0.7177 0.7971 0.8915 0.274 Uiso 0.50 1 calc PR . .
H7'C H 0.7304 0.7476 0.9306 0.274 Uiso 0.50 1 calc PR . .
C10 C 0.6325(5) 0.8154(8) 0.7537(9) 0.077(5) Uani 1 1 d . . .
H10A H 0.6425 0.7965 0.7892 0.093 Uiso 1 1 calc R . .
H10B H 0.6249 0.8503 0.7681 0.093 Uiso 1 1 calc R . .
C11 C 0.6521(7) 0.4805(8) 0.6019(10) 0.090(6) Uani 1 1 d . . .
C12 C 0.6391(7) 0.4318(10) 0.5805(12) 0.106(7) Uani 1 1 d . . .
H12A H 0.6157 0.4222 0.5889 0.127 Uiso 1 1 calc R . .
C13 C 0.6605(11) 0.3976(10) 0.5473(14) 0.125(10) Uani 1 1 d . . .
H13A H 0.6518 0.3643 0.5355 0.150 Uiso 1 1 calc R . .
C14 C 0.6948(10) 0.4124(13) 0.5314(14) 0.125(10) Uani 1 1 d . . .
C15 C 0.7077(7) 0.4610(10) 0.5515(11) 0.107(7) Uani 1 1 d . . .
H15A H 0.7307 0.4712 0.5411 0.129 Uiso 1 1 calc R . .
C16 C 0.6863(6) 0.4957(8) 0.5878(10) 0.084(6) Uani 1 1 d . . .
C17 C 0.7183(11) 0.3779(16) 0.4932(19) 0.200(17) Uani 1 1 d . . .
H17A H 0.7060 0.3453 0.4829 0.300 Uiso 1 1 calc R . .
H17B H 0.7395 0.3695 0.5165 0.300 Uiso 1 1 calc R . .
H17C H 0.7246 0.3963 0.4557 0.300 Uiso 1 1 calc R . .
C20 C 0.6426(5) 0.5051(8) 0.4288(9) 0.081(6) Uani 1 1 d . . .
H20A H 0.6377 0.4883 0.3890 0.098 Uiso 1 1 calc R . .
H20B H 0.6513 0.4777 0.4570 0.098 Uiso 1 1 calc R . .
C21 C 0.6244(5) 0.7225(8) 0.5127(9) 0.078(6) Uani 1 1 d . . .
C22 C 0.6382(7) 0.7583(9) 0.4686(10) 0.099(7) Uani 1 1 d . . .
H22A H 0.6628 0.7626 0.4654 0.119 Uiso 1 1 calc R . .
C23 C 0.6159(12) 0.7873(12) 0.4300(13) 0.141(12) Uani 1 1 d . . .
C24 C 0.5801(11) 0.7821(14) 0.4329(17) 0.145(12) Uani 1 1 d . . .
C25 C 0.5665(7) 0.7450(11) 0.4759(13) 0.109(8) Uani 1 1 d . . .
H25A H 0.5420 0.7395 0.4768 0.131 Uiso 1 1 calc R . .
C26 C 0.5871(5) 0.7170(8) 0.5160(9) 0.077(5) Uani 1 1 d . . .
C27 C 0.5621(14) 0.815(2) 0.386(2) 0.115(16) Uiso 0.50 1 d P . .
H27A H 0.5795 0.8359 0.3640 0.173 Uiso 0.50 1 calc PR . .
H27B H 0.5457 0.8390 0.4067 0.173 Uiso 0.50 1 calc PR . .
H27C H 0.5493 0.7928 0.3577 0.173 Uiso 0.50 1 calc PR . .
C27' C 0.6233(19) 0.821(3) 0.394(3) 0.17(3) Uiso 0.50 1 d P . .
H27D H 0.6488 0.8245 0.3923 0.252 Uiso 0.50 1 calc PR . .
H27E H 0.6128 0.8539 0.4061 0.252 Uiso 0.50 1 calc PR . .
H27F H 0.6146 0.8106 0.3533 0.252 Uiso 0.50 1 calc PR . .
C41 C 0.7775(8) 0.6520(17) 0.5814(19) 0.161(6) Uani 1 1 d . . .
C42 C 0.7764(8) 0.6915(16) 0.625(2) 0.161(6) Uani 1 1 d . . .
C43 C 0.7911(7) 0.6812(15) 0.6838(18) 0.161(6) Uani 1 1 d . . .
H43A H 0.7902 0.7074 0.7145 0.193 Uiso 1 1 calc R . .
C44 C 0.8068(8) 0.6333(16) 0.6968(19) 0.161(6) Uani 1 1 d . . .
H44A H 0.8185 0.6282 0.7346 0.193 Uiso 1 1 calc R . .
C45 C 0.8052(8) 0.5918(16) 0.653(2) 0.161(6) Uani 1 1 d . . .
C46 C 0.7909(7) 0.6008(15) 0.5956(18) 0.161(6) Uani 1 1 d . . .
H46A H 0.7898 0.5734 0.5662 0.193 Uiso 1 1 calc R . .
C47 C 0.8199(7) 0.5409(13) 0.6756(16) 0.161(6) Uani 1 1 d . . .
H47A H 0.8284 0.5455 0.7174 0.242 Uiso 1 1 calc R . .
H47B H 0.8392 0.5299 0.6493 0.242 Uiso 1 1 calc R . .
H47C H 0.8016 0.5140 0.6750 0.242 Uiso 1 1 calc R . .
C101 C 0.7023(10) 0.8585(15) 0.7416(17) 0.242(10) Uiso 1 1 d G . .
C102 C 0.7368(13) 0.8421(11) 0.7279(13) 0.242(10) Uiso 1 1 d G . .
H10C H 0.7407 0.8173 0.6964 0.291 Uiso 1 1 calc R . .
C103 C 0.7654(8) 0.8629(15) 0.7613(18) 0.242(10) Uiso 1 1 d G . .
H10D H 0.7885 0.8519 0.7522 0.291 Uiso 1 1 calc R . .
C104 C 0.7596(9) 0.9000(14) 0.8084(16) 0.242(10) Uiso 1 1 d G . .
H10E H 0.7787 0.9139 0.8307 0.291 Uiso 1 1 calc R . .
C105 C 0.7250(12) 0.9164(11) 0.8221(13) 0.242(10) Uiso 1 1 d G . .
H10F H 0.7211 0.9412 0.8536 0.291 Uiso 1 1 calc R . .
C106 C 0.6964(8) 0.8956(15) 0.7887(19) 0.242(10) Uiso 1 1 d G . .
H10G H 0.6733 0.9066 0.7979 0.291 Uiso 1 1 calc R . .
C111 C 0.6503(5) 0.8759(8) 0.6445(11) 0.079(5) Uani 1 1 d . . .
C112 C 0.6539(6) 0.8689(11) 0.5820(13) 0.103(7) Uani 1 1 d . . .
H11A H 0.6656 0.8387 0.5671 0.124 Uiso 1 1 calc R . .
C113 C 0.6401(8) 0.9073(16) 0.5387(16) 0.145(12) Uani 1 1 d . . .
H11B H 0.6417 0.9025 0.4959 0.174 Uiso 1 1 calc R . .
C114 C 0.6246(8) 0.9511(12) 0.564(2) 0.146(15) Uani 1 1 d . . .
H11C H 0.6154 0.9768 0.5374 0.175 Uiso 1 1 calc R . .
C115 C 0.6217(9) 0.9603(15) 0.628(2) 0.161(16) Uani 1 1 d . . .
H11D H 0.6109 0.9910 0.6436 0.193 Uiso 1 1 calc R . .
C116 C 0.6355(8) 0.9216(10) 0.6674(16) 0.128(10) Uani 1 1 d . . .
H11E H 0.6347 0.9270 0.7102 0.154 Uiso 1 1 calc R . .
C201 C 0.5667(7) 0.7705(12) 0.7955(14) 0.123(4) Uani 1 1 d . . .
C202 C 0.5410(7) 0.7329(11) 0.7958(14) 0.123(4) Uani 1 1 d . . .
H20C H 0.5379 0.7107 0.7614 0.148 Uiso 1 1 calc R . .
C203 C 0.5181(7) 0.7269(12) 0.8502(13) 0.123(4) Uani 1 1 d . . .
H20D H 0.5007 0.7005 0.8504 0.148 Uiso 1 1 calc R . .
C204 C 0.5215(7) 0.7574(11) 0.8975(14) 0.123(4) Uani 1 1 d . . .
H20E H 0.5054 0.7542 0.9301 0.148 Uiso 1 1 calc R . .
C205 C 0.5477(7) 0.7940(11) 0.9018(14) 0.123(4) Uani 1 1 d . . .
H20F H 0.5506 0.8143 0.9378 0.148 Uiso 1 1 calc R . .
C206 C 0.5715(7) 0.8012(11) 0.8487(13) 0.123(4) Uani 1 1 d . . .
H20G H 0.5898 0.8263 0.8505 0.148 Uiso 1 1 calc R . .
C211 C 0.5670(6) 0.8276(8) 0.6810(12) 0.093(7) Uani 1 1 d . . .
C212 C 0.5680(7) 0.8249(10) 0.6168(15) 0.111(8) Uani 1 1 d . . .
H21A H 0.5815 0.7984 0.5978 0.133 Uiso 1 1 calc R . .
C213 C 0.5491(8) 0.8615(13) 0.5798(15) 0.131(10) Uani 1 1 d . . .
H21B H 0.5505 0.8609 0.5366 0.157 Uiso 1 1 calc R . .
C214 C 0.5286(8) 0.8978(15) 0.6102(19) 0.156(14) Uani 1 1 d . . .
H21C H 0.5146 0.9207 0.5862 0.187 Uiso 1 1 calc R . .
C215 C 0.5272(9) 0.9029(13) 0.671(2) 0.169(17) Uani 1 1 d . . .
H21D H 0.5137 0.9297 0.6895 0.203 Uiso 1 1 calc R . .
C216 C 0.5472(7) 0.8652(11) 0.7076(14) 0.131(10) Uani 1 1 d . . .
H21E H 0.5462 0.8672 0.7508 0.158 Uiso 1 1 calc R . .
C301 C 0.6639(6) 0.5960(10) 0.3525(10) 0.088(6) Uani 1 1 d . . .
C302 C 0.6508(8) 0.5736(14) 0.2973(11) 0.131(11) Uani 1 1 d . . .
H30A H 0.6494 0.5367 0.2931 0.157 Uiso 1 1 calc R . .
C303 C 0.6401(11) 0.6057(16) 0.2504(16) 0.159(15) Uani 1 1 d . . .
H30B H 0.6315 0.5899 0.2141 0.191 Uiso 1 1 calc R . .
C304 C 0.6413(9) 0.6583(19) 0.2532(13) 0.160(16) Uani 1 1 d . . .
H30C H 0.6350 0.6787 0.2186 0.192 Uiso 1 1 calc R . .
C305 C 0.6522(9) 0.6838(12) 0.3100(16) 0.147(12) Uani 1 1 d . . .
H30D H 0.6715 0.7082 0.3006 0.176 Uiso 1 1 calc R . .
H30E H 0.6324 0.7051 0.3252 0.176 Uiso 1 1 calc R . .
C306 C 0.6635(7) 0.6492(12) 0.3587(11) 0.116(9) Uani 1 1 d . . .
H30F H 0.6709 0.6641 0.3962 0.139 Uiso 1 1 calc R . .
C311 C 0.7155(6) 0.5176(9) 0.3900(11) 0.099(8) Uani 1 1 d . . .
C312 C 0.7484(6) 0.5312(11) 0.4115(14) 0.129(11) Uani 1 1 d . . .
H31A H 0.7508 0.5577 0.4417 0.155 Uiso 1 1 calc R . .
C313 C 0.7783(8) 0.5058(15) 0.389(2) 0.189(18) Uani 1 1 d . . .
H31B H 0.8006 0.5175 0.4017 0.227 Uiso 1 1 calc R . .
C314 C 0.7761(8) 0.4616(16) 0.3457(19) 0.189(19) Uani 1 1 d . . .
H31C H 0.7961 0.4441 0.3303 0.227 Uiso 1 1 calc R . .
C315 C 0.7432(9) 0.4481(16) 0.3299(18) 0.181(17) Uani 1 1 d . . .
H31D H 0.7402 0.4198 0.3022 0.217 Uiso 1 1 calc R . .
C316 C 0.7133(7) 0.4734(12) 0.3521(15) 0.144(12) Uani 1 1 d . . .
H31E H 0.6909 0.4603 0.3411 0.172 Uiso 1 1 calc R . .
C401 C 0.5747(6) 0.4732(10) 0.4765(13) 0.103(8) Uani 1 1 d . . .
C402 C 0.5484(6) 0.4798(11) 0.5198(17) 0.141(12) Uani 1 1 d . . .
H40A H 0.5460 0.5128 0.5393 0.169 Uiso 1 1 calc R . .
C403 C 0.5248(8) 0.4377(15) 0.5360(19) 0.160(14) Uani 1 1 d . . .
H40B H 0.5073 0.4415 0.5664 0.192 Uiso 1 1 calc R . .
C404 C 0.5296(9) 0.3905(14) 0.503(2) 0.163(16) Uani 1 1 d . . .
H40C H 0.5137 0.3627 0.5108 0.196 Uiso 1 1 calc R . .
C405 C 0.5562(11) 0.3813(14) 0.460(2) 0.187(18) Uani 1 1 d . . .
H40D H 0.5597 0.3480 0.4415 0.224 Uiso 1 1 calc R . .
C406 C 0.5772(8) 0.4253(11) 0.4458(17) 0.160(14) Uani 1 1 d . . .
H40F H 0.5937 0.4221 0.4139 0.192 Uiso 1 1 calc R . .
C411 C 0.5766(5) 0.5635(11) 0.3926(13) 0.101(7) Uani 1 1 d . . .
C412 C 0.5713(7) 0.6163(12) 0.3940(13) 0.114(8) Uani 1 1 d . . .
H41A H 0.5792 0.6359 0.4282 0.137 Uiso 1 1 calc R . .
C413 C 0.5545(9) 0.6419(15) 0.3459(17) 0.147(11) Uani 1 1 d . . .
H41B H 0.5499 0.6785 0.3476 0.177 Uiso 1 1 calc R . .
C414 C 0.5447(9) 0.6120(18) 0.2949(18) 0.151(12) Uani 1 1 d . . .
H41C H 0.5355 0.6292 0.2599 0.181 Uiso 1 1 calc R . .
C415 C 0.5482(10) 0.5567(19) 0.295(2) 0.176(16) Uani 1 1 d . . .
H41D H 0.5384 0.5367 0.2624 0.211 Uiso 1 1 calc R . .
C416 C 0.5662(9) 0.5315(16) 0.3422(17) 0.165(14) Uani 1 1 d . . .
H41E H 0.5712 0.4951 0.3409 0.198 Uiso 1 1 calc R . .
P5 P 0.4252(13) 0.011(2) 0.138(2) 0.33(4) Uiso 0.309(11) 1 d PD . .
F1 F 0.417(3) 0.034(4) 0.073(3) 0.41(4) Uiso 0.309(11) 1 d PD . .
F2 F 0.395(2) 0.045(4) 0.167(4) 0.41(4) Uiso 0.309(11) 1 d PD . .
F3 F 0.434(3) -0.013(4) 0.204(3) 0.41(4) Uiso 0.309(11) 1 d PD . .
F4 F 0.456(2) -0.023(4) 0.109(5) 0.41(4) Uiso 0.309(11) 1 d PD . .
F5 F 0.398(2) -0.036(3) 0.126(5) 0.41(4) Uiso 0.309(11) 1 d PD . .
F6 F 0.444(3) 0.064(3) 0.158(5) 0.41(4) Uiso 0.309(11) 1 d PD . .
P6 P 0.6758(18) 0.203(3) 0.617(3) 0.24(4) Uiso 0.191(11) 1 d PD . .
F21 F 0.707(3) 0.170(5) 0.642(6) 0.37(11) Uiso 0.191(11) 1 d PD . .
F22 F 0.651(3) 0.154(4) 0.617(6) 0.28(7) Uiso 0.191(11) 1 d PD . .
F23 F 0.645(3) 0.238(4) 0.592(6) 0.31(9) Uiso 0.191(11) 1 d PD . .
F24 F 0.701(3) 0.253(4) 0.617(6) 0.25(6) Uiso 0.191(11) 1 d PD . .
F25 F 0.665(4) 0.217(6) 0.685(4) 0.45(15) Uiso 0.191(11) 1 d PD . .
F26 F 0.681(3) 0.177(5) 0.552(4) 0.29(8) Uiso 0.191(11) 1 d PD . .
C01 C 0.5000 0.5364(19) 0.7500 0.50(9) Uiso 1 2 d SD . .
Cl1 Cl 0.5176(9) 0.5786(14) 0.6929(9) 0.52(2) Uiso 1 1 d D . .
C02 C 0.549(3) -0.292(3) 0.140(5) 0.24(4) Uiso 0.50 1 d PD . .
Cl2 Cl 0.539(3) -0.242(4) 0.194(4) 0.79(8) Uiso 0.50 1 d PD . .
Cl3 Cl 0.559(4) -0.257(5) 0.070(4) 0.89(10) Uiso 0.50 1 d PD . .
C03 C 0.532(3) -0.072(5) 0.048(7) 0.27(6) Uiso 0.50 1 d P . .
O1 O 0.536(4) -0.087(6) 0.101(7) 0.46(9) Uiso 0.50 1 d P . .
O2 O 0.645(2) 0.094(3) 0.465(3) 0.50(4) Uiso 1 1 d . . .

loop_
_atom_site_aniso_label
_atom_site_aniso_U_11
_atom_site_aniso_U_22
_atom_site_aniso_U_33
_atom_site_aniso_U_23
_atom_site_aniso_U_13
_atom_site_aniso_U_12
Au1 0.0558(6) 0.0764(7) 0.0953(8) -0.0033(6) 0.0153(5) -0.0184(5)
Au2 0.0825(5) 0.0680(5) 0.0714(5) 0.0141(4) 0.0052(4) -0.0055(4)
Ag1 0.0848(10) 0.0779(10) 0.0780(10) -0.0073(8) 0.0023(8) -0.0009(8)
Ag2 0.0908(11) 0.0831(11) 0.0895(11) -0.0019(9) 0.0031(9) -0.0024(8)
Ag3 0.0904(11) 0.0788(10) 0.0966(12) 0.0005(9) 0.0083(9) 0.0003(8)
Ag4 0.0928(11) 0.0739(9) 0.0679(9) -0.0077(7) -0.0016(8) -0.0017(8)
S1 0.095(4) 0.087(4) 0.086(4) 0.010(3) 0.019(3) -0.007(3)
S2 0.082(3) 0.087(4) 0.079(3) 0.012(3) -0.002(3) -0.013(3)
S3 0.099(4) 0.069(3) 0.098(4) 0.015(3) 0.010(3) -0.014(3)
S4 0.083(3) 0.085(3) 0.077(3) 0.012(3) 0.003(3) 0.005(3)
S5 0.059(3) 0.072(3) 0.078(3) -0.003(2) 0.006(2) -0.001(2)
S6 0.062(3) 0.097(4) 0.103(4) -0.012(3) 0.008(3) -0.003(3)
S7 0.069(3) 0.069(3) 0.148(6) 0.000(3) 0.023(3) -0.013(2)
S8 0.080(3) 0.120(5) 0.098(4) -0.003(4) 0.025(3) -0.019(3)
P1 0.073(3) 0.072(3) 0.087(4) -0.009(3) 0.013(3) -0.010(2)
P2 0.076(3) 0.075(3) 0.092(4) -0.002(3) 0.017(3) -0.007(3)
P3 0.075(3) 0.092(4) 0.069(3) -0.015(3) 0.001(3) -0.014(3)
P4 0.072(3) 0.079(3) 0.093(4) -0.006(3) 0.000(3) -0.012(3)
C1 0.13(2) 0.100(17) 0.095(17) 0.026(14) -0.013(16) 0.040(16)
C2 0.14(2) 0.106(19) 0.099(19) -0.002(15) -0.028(17) -0.028(16)
C3 0.19(3) 0.10(2) 0.076(18) -0.030(15) -0.02(2) 0.01(2)
C4 0.21(4) 0.14(3) 0.08(2) -0.015(18) 0.01(2) 0.00(3)
C5 0.14(2) 0.103(18) 0.076(16) 0.017(14) 0.021(15) -0.002(16)
C6 0.104(17) 0.083(14) 0.071(14) -0.001(11) -0.006(12) -0.001(12)
C7 0.28(6) 0.17(4) 0.11(3) -0.05(3) -0.05(4) 0.08(4)
C7' 0.28(6) 0.17(4) 0.11(3) -0.05(3) -0.05(4) 0.08(4)
C10 0.082(13) 0.067(12) 0.083(13) -0.004(10) 0.015(10) -0.005(9)
C11 0.127(19) 0.060(12) 0.082(14) 0.013(10) 0.000(13) 0.003(12)
C12 0.121(19) 0.080(16) 0.11(2) 0.006(14) -0.016(16) -0.014(14)
C13 0.19(3) 0.059(15) 0.12(2) 0.000(14) -0.01(2) 0.016(18)
C14 0.16(3) 0.11(2) 0.11(2) -0.019(17) -0.01(2) 0.05(2)
C15 0.13(2) 0.091(17) 0.098(18) -0.007(14) -0.007(15) 0.008(15)
C16 0.092(15) 0.078(14) 0.083(15) 0.009(11) -0.008(12) 0.008(12)
C17 0.21(4) 0.17(4) 0.22(4) -0.03(3) 0.03(3) 0.02(3)
C20 0.091(14) 0.084(13) 0.068(12) -0.017(10) -0.009(10) -0.012(11)
C21 0.095(14) 0.074(12) 0.066(12) -0.016(10) 0.003(10) 0.038(11)
C22 0.13(2) 0.090(15) 0.073(14) 0.008(12) 0.031(14) -0.023(14)
C23 0.22(4) 0.11(2) 0.089(19) 0.064(16) -0.01(2) 0.03(2)
C24 0.15(3) 0.14(3) 0.15(3) 0.04(2) -0.01(2) 0.05(2)
C25 0.099(17) 0.11(2) 0.11(2) -0.027(16) -0.022(15) 0.042(15)
C26 0.061(11) 0.090(14) 0.080(13) 0.001(11) 0.003(10) 0.022(10)
C41 0.091(7) 0.190(16) 0.202(17) 0.082(12) -0.011(9) -0.010(9)
C42 0.091(7) 0.190(16) 0.202(17) 0.082(12) -0.011(9) -0.010(9)
C43 0.091(7) 0.190(16) 0.202(17) 0.082(12) -0.011(9) -0.010(9)
C44 0.091(7) 0.190(16) 0.202(17) 0.082(12) -0.011(9) -0.010(9)
C45 0.091(7) 0.190(16) 0.202(17) 0.082(12) -0.011(9) -0.010(9)
C46 0.091(7) 0.190(16) 0.202(17) 0.082(12) -0.011(9) -0.010(9)
C47 0.091(7) 0.190(16) 0.202(17) 0.082(12) -0.011(9) -0.010(9)
C111 0.071(12) 0.071(13) 0.095(16) -0.007(11) 0.000(11) 0.000(10)
C112 0.081(15) 0.114(19) 0.11(2) 0.006(16) -0.008(14) 0.010(13)
C113 0.11(2) 0.18(3) 0.14(3) 0.06(3) -0.01(2) -0.02(2)
C114 0.10(2) 0.077(19) 0.26(5) 0.06(3) -0.01(3) -0.003(16)
C115 0.13(3) 0.13(3) 0.23(4) -0.01(3) 0.07(3) 0.01(2)
C116 0.14(2) 0.078(17) 0.17(3) 0.040(18) 0.04(2) 0.016(16)
C201 0.109(8) 0.124(10) 0.137(10) -0.002(7) 0.044(8) -0.002(6)
C202 0.109(8) 0.124(10) 0.137(10) -0.002(7) 0.044(8) -0.002(6)
C203 0.109(8) 0.124(10) 0.137(10) -0.002(7) 0.044(8) -0.002(6)
C204 0.109(8) 0.124(10) 0.137(10) -0.002(7) 0.044(8) -0.002(6)
C205 0.109(8) 0.124(10) 0.137(10) -0.002(7) 0.044(8) -0.002(6)
C206 0.109(8) 0.124(10) 0.137(10) -0.002(7) 0.044(8) -0.002(6)
C211 0.086(14) 0.065(12) 0.13(2) -0.007(13) 0.051(14) -0.017(10)
C212 0.095(17) 0.097(18) 0.14(2) 0.010(17) 0.034(17) -0.018(14)
C213 0.14(2) 0.14(3) 0.12(2) 0.02(2) -0.01(2) -0.02(2)
C214 0.11(2) 0.19(3) 0.17(3) -0.02(3) 0.03(2) 0.07(2)
C215 0.13(2) 0.12(2) 0.26(5) 0.00(3) 0.09(3) 0.062(19)
C216 0.13(2) 0.13(2) 0.14(2) 0.013(18) 0.033(19) 0.053(19)
C301 0.086(14) 0.109(18) 0.068(14) -0.012(12) 0.004(11) -0.031(12)
C302 0.17(3) 0.18(3) 0.050(14) 0.011(17) -0.007(15) -0.01(2)
C303 0.22(4) 0.17(3) 0.09(2) -0.05(2) 0.01(2) -0.07(3)
C304 0.16(3) 0.25(5) 0.070(18) 0.03(2) -0.037(18) -0.09(3)
C305 0.15(3) 0.13(2) 0.16(3) 0.02(2) -0.02(2) -0.06(2)
C306 0.15(2) 0.12(2) 0.078(16) 0.025(15) -0.029(15) -0.052(18)
C311 0.076(14) 0.113(17) 0.110(17) -0.071(15) 0.003(12) -0.010(12)
C312 0.083(16) 0.13(2) 0.18(3) -0.08(2) 0.011(17) 0.015(15)
C313 0.09(2) 0.20(4) 0.28(5) -0.12(4) 0.01(2) 0.00(2)
C314 0.09(2) 0.22(4) 0.25(4) -0.15(3) 0.05(2) -0.04(2)
C315 0.11(2) 0.22(4) 0.22(4) -0.13(3) 0.04(2) 0.01(2)
C316 0.082(16) 0.16(3) 0.19(3) -0.07(2) 0.004(18) 0.001(17)
C401 0.072(14) 0.097(17) 0.14(2) 0.019(16) -0.010(14) -0.031(12)
C402 0.069(15) 0.100(19) 0.25(4) 0.02(2) 0.00(2) -0.029(14)
C403 0.11(2) 0.14(3) 0.24(4) 0.01(3) 0.04(2) -0.02(2)
C404 0.10(2) 0.12(3) 0.26(5) 0.06(3) -0.05(3) -0.06(2)
C405 0.17(3) 0.12(3) 0.27(5) -0.03(3) 0.07(3) -0.07(2)
C406 0.15(3) 0.091(19) 0.24(4) -0.06(2) 0.05(3) -0.059(18)
C411 0.061(12) 0.110(19) 0.13(2) -0.013(17) 0.016(13) -0.002(12)
C412 0.110(19) 0.12(2) 0.11(2) 0.029(17) -0.025(15) 0.014(16)
C413 0.17(3) 0.14(3) 0.13(3) 0.01(2) -0.02(2) 0.02(2)
C414 0.13(3) 0.17(4) 0.14(3) 0.02(3) -0.04(2) -0.03(3)
C415 0.14(3) 0.19(4) 0.20(4) -0.03(3) -0.07(3) -0.04(3)
C416 0.16(3) 0.18(3) 0.15(3) -0.02(3) -0.07(3) -0.03(3)

loop_
_atom_type_symbol
_atom_type_description
_atom_type_scat_dispersion_real
_atom_type_scat_dispersion_imag
_atom_type_scat_source
C C 0.0033 0.0016 'International Tables Vol C Tables 4.2.6.8 and 6.1.1.4'
H H 0.0000 0.0000 'International Tables Vol C Tables 4.2.6.8 and 6.1.1.4'
N N 0.0061 0.0033 'International Tables Vol C Tables 4.2.6.8 and 6.1.1.4'
F F 0.0171 0.0103 'International Tables Vol C Tables 4.2.6.8 and 6.1.1.4'
P P 0.1023 0.0942 'International Tables Vol C Tables 4.2.6.8 and 6.1.1.4'
S S 0.1246 0.1234 'International Tables Vol C Tables 4.2.6.8 and 6.1.1.4'
Cl Cl 0.1484 0.1585 'International Tables Vol C Tables 4.2.6.8 and 6.1.1.4'
Ag Ag -0.8971 1.1015 'International Tables Vol C Tables 4.2.6.8 and 6.1.1.4'
Au Au -2.0133 8.8022 'International Tables Vol C Tables 4.2.6.8 and 6.1.1.4'
O O 0.0106 0.0060 'International Tables Vol C Tables 4.2.6.8 and 6.1.1.4'

loop_
_geom_angle_atom_site_label_1
_geom_angle_atom_site_label_2
_geom_angle_atom_site_label_3
_geom_angle
_geom_angle_site_symmetry_1
_geom_angle_site_symmetry_3
_geom_angle_publ_flag
S7 Au1 S7 180.000(1) 7_666 . ?
S7 Au1 S8 89.1(2) 7_666 7_666 ?
S7 Au1 S8 90.9(2) . 7_666 ?
S7 Au1 S8 90.9(2) 7_666 . ?
S7 Au1 S8 89.1(2) . . ?
S8 Au1 S8 180.000(1) 7_666 . ?
S4 Au2 S3 89.1(2) . . ?
S4 Au2 S2 90.4(2) . . ?
S3 Au2 S2 178.94(19) . . ?
S4 Au2 S1 177.8(2) . . ?
S3 Au2 S1 91.5(2) . . ?
S2 Au2 S1 89.0(2) . . ?
P1 Ag1 S5 130.75(18) . . ?
P1 Ag1 S8 107.83(19) . . ?
S5 Ag1 S8 109.48(17) . . ?
P1 Ag1 S2 117.19(19) . . ?
S5 Ag1 S2 92.56(17) . . ?
S8 Ag1 S2 91.84(19) . . ?
P1 Ag1 Ag2 87.77(13) . . ?
S5 Ag1 Ag2 57.22(11) . . ?
S8 Ag1 Ag2 164.38(15) . . ?
S2 Ag1 Ag2 81.34(12) . . ?
P2 Ag2 S6 123.1(2) . . ?
P2 Ag2 S1 103.80(19) . . ?
S6 Ag2 S1 120.18(19) . . ?
P2 Ag2 S5 126.06(17) . . ?
S6 Ag2 S5 74.65(15) . . ?
S1 Ag2 S5 107.49(16) . . ?
P2 Ag2 Ag1 86.49(13) . . ?
S6 Ag2 Ag1 118.96(13) . . ?
S1 Ag2 Ag1 96.98(13) . . ?
S5 Ag2 Ag1 47.35(10) . . ?
P4 Ag3 S6 122.6(2) . . ?
P4 Ag3 S3 103.27(19) . . ?
S6 Ag3 S3 120.1(2) . . ?
P4 Ag3 S5 127.55(17) . . ?
S6 Ag3 S5 74.87(15) . . ?
S3 Ag3 S5 107.36(16) . . ?
P4 Ag3 Ag4 88.12(13) . . ?
S6 Ag3 Ag4 120.66(14) . . ?
S3 Ag3 Ag4 94.93(13) . . ?
S5 Ag3 Ag4 48.22(10) . . ?
P3 Ag4 S5 132.18(19) . . ?
P3 Ag4 S4 113.69(19) . . ?
S5 Ag4 S4 96.64(17) . . ?
P3 Ag4 S7 111.46(19) . . ?
S5 Ag4 S7 102.63(16) . . ?
S4 Ag4 S7 92.62(19) . . ?
P3 Ag4 Ag3 87.31(13) . . ?
S5 Ag4 Ag3 58.48(11) . . ?
S4 Ag4 Ag3 84.76(12) . . ?
S7 Ag4 Ag3 160.29(14) . . ?
C6 S1 Au2 102.5(8) . . ?
C6 S1 Ag2 95.8(7) . . ?
Au2 S1 Ag2 86.48(17) . . ?
C1 S2 Au2 102.7(10) . . ?
C1 S2 Ag1 98.4(7) . . ?
Au2 S2 Ag1 103.7(2) . . ?
C11 S3 Au2 102.7(8) . . ?
C11 S3 Ag3 96.7(7) . . ?
Au2 S3 Ag3 87.11(16) . . ?
C16 S4 Au2 102.3(8) . . ?
C16 S4 Ag4 94.4(7) . . ?
Au2 S4 Ag4 100.17(19) . . ?
C21 S5 Ag1 113.6(7) . . ?
C21 S5 Ag4 115.2(6) . . ?
Ag1 S5 Ag4 116.84(18) . . ?
C21 S5 Ag2 90.2(6) . . ?
Ag1 S5 Ag2 75.43(13) . . ?
Ag4 S5 Ag2 139.5(2) . . ?
C21 S5 Ag3 89.6(7) . . ?
Ag1 S5 Ag3 143.0(2) . . ?
Ag4 S5 Ag3 73.30(13) . . ?
Ag2 S5 Ag3 76.03(12) . . ?
C26 S6 Ag3 96.8(6) . . ?
C26 S6 Ag2 96.1(7) . . ?
Ag3 S6 Ag2 89.09(19) . . ?
C41 S7 Au1 100.6(14) . . ?
C41 S7 Ag4 106.0(10) . . ?
Au1 S7 Ag4 105.7(2) . . ?
C42 S8 Au1 102.5(15) . . ?
C42 S8 Ag1 104.5(10) . . ?
Au1 S8 Ag1 99.4(2) . . ?
C111 P1 C101 104.6(13) . . ?
C111 P1 C10 103.9(9) . . ?
C101 P1 C10 101.4(15) . . ?
C111 P1 Ag1 114.7(7) . . ?
C101 P1 Ag1 116.2(15) . . ?
C10 P1 Ag1 114.4(6) . . ?
C201 P2 C10 103.5(12) . . ?
C201 P2 C211 102.1(12) . . ?
C10 P2 C211 105.4(9) . . ?
C201 P2 Ag2 115.8(10) . . ?
C10 P2 Ag2 117.5(6) . . ?
C211 P2 Ag2 110.9(8) . . ?
C301 P3 C311 104.7(11) . . ?
C301 P3 C20 105.9(10) . . ?
C311 P3 C20 103.7(10) . . ?
C301 P3 Ag4 111.0(8) . . ?
C311 P3 Ag4 115.2(7) . . ?
C20 P3 Ag4 115.3(6) . . ?
C401 P4 C20 102.6(11) . . ?
C401 P4 C411 102.4(11) . . ?
C20 P4 C411 106.9(10) . . ?
C401 P4 Ag3 112.9(9) . . ?
C20 P4 Ag3 116.2(6) . . ?
C411 P4 Ag3 114.3(9) . . ?
C6 C1 C2 120(2) . . ?
C6 C1 S2 121(2) . . ?
C2 C1 S2 118(2) . . ?
C1 C2 C3 116(3) . . ?
C4 C3 C2 122(3) . . ?
C4 C3 C7' 131(4) . . ?
C2 C3 C7' 107(4) . . ?
C5 C4 C3 120(3) . . ?
C5 C4 C7 111(4) . . ?
C3 C4 C7 129(4) . . ?
C4 C5 C6 122(3) . . ?
C5 C6 C1 119(2) . . ?
C5 C6 S1 119(2) . . ?
C1 C6 S1 121.6(19) . . ?
P2 C10 P1 114.9(10) . . ?
C16 C11 C12 120(2) . . ?
C16 C11 S3 120.6(17) . . ?
C12 C11 S3 119(2) . . ?
C13 C12 C11 121(3) . . ?
C12 C13 C14 121(3) . . ?
C15 C14 C13 119(3) . . ?
C15 C14 C17 119(4) . . ?
C13 C14 C17 123(3) . . ?
C14 C15 C16 121(3) . . ?
C11 C16 C15 119(2) . . ?
C11 C16 S4 123.5(18) . . ?
C15 C16 S4 117.6(19) . . ?
P4 C20 P3 112.8(10) . . ?
C22 C21 C26 117.9(19) . . ?
C22 C21 S5 120.7(18) . . ?
C26 C21 S5 121.4(16) . . ?
C23 C22 C21 121(3) . . ?
C27' C23 C24 110(5) . . ?
C27' C23 C22 129(6) . . ?
C24 C23 C22 121(3) . . ?
C23 C24 C25 117(3) . . ?
C23 C24 C27 112(4) . . ?
C25 C24 C27 131(4) . . ?
C26 C25 C24 123(3) . . ?
C25 C26 C21 119(2) . . ?
C25 C26 S6 118.8(19) . . ?
C21 C26 S6 122.2(15) . . ?
C42 C41 C46 122(4) . . ?
C42 C41 S7 124(3) . . ?
C46 C41 S7 115(4) . . ?
C41 C42 C43 118(4) . . ?
C41 C42 S8 121(3) . . ?
C43 C42 S8 121(4) . . ?
C44 C43 C42 121(4) . . ?
C43 C44 C45 120(4) . . ?
C46 C45 C44 120(4) . . ?
C46 C45 C47 126(4) . . ?
C44 C45 C47 113(4) . . ?
C45 C46 C41 119(4) . . ?
C102 C101 C106 120.0 . . ?
C102 C101 P1 114(3) . . ?
C106 C101 P1 126(3) . . ?
C101 C102 C103 120.0 . . ?
C104 C103 C102 120.0 . . ?
C105 C104 C103 120.0 . . ?
C106 C105 C104 120.0 . . ?
C105 C106 C101 120.0 . . ?
C112 C111 C116 120(2) . . ?
C112 C111 P1 117.9(17) . . ?
C116 C111 P1 122(2) . . ?
C111 C112 C113 121(3) . . ?
C114 C113 C112 116(3) . . ?
C113 C114 C115 124(3) . . ?
C116 C115 C114 117(3) . . ?
C111 C116 C115 121(3) . . ?
C202 C201 C206 118(3) . . ?
C202 C201 P2 119(2) . . ?
C206 C201 P2 123(2) . . ?
C201 C202 C203 120(3) . . ?
C204 C203 C202 121(3) . . ?
C203 C204 C205 122(3) . . ?
C204 C205 C206 119(3) . . ?
C201 C206 C205 120(3) . . ?
C216 C211 C212 119(3) . . ?
C216 C211 P2 123(2) . . ?
C212 C211 P2 118.2(18) . . ?
C211 C212 C213 121(3) . . ?
C214 C213 C212 117(3) . . ?
C215 C214 C213 125(3) . . ?
C214 C215 C216 117(3) . . ?
C211 C216 C215 121(3) . . ?
C306 C301 C302 119(3) . . ?
C306 C301 P3 118.6(18) . . ?
C302 C301 P3 123(2) . . ?
C303 C302 C301 120(3) . . ?
C304 C303 C302 123(3) . . ?
C303 C304 C305 120(3) . . ?
C306 C305 C304 116(3) . . ?
C301 C306 C305 122(3) . . ?
C312 C311 C316 117(2) . . ?
C312 C311 P3 117.7(15) . . ?
C316 C311 P3 125.0(18) . . ?
C311 C312 C313 120(2) . . ?
C312 C313 C314 122(3) . . ?
C315 C314 C313 114(3) . . ?
C314 C315 C316 124(3) . . ?
C311 C316 C315 122(3) . . ?
C402 C401 C406 119(2) . . ?
C402 C401 P4 115(2) . . ?
C406 C401 P4 126(2) . . ?
C401 C402 C403 122(3) . . ?
C404 C403 C402 115(3) . . ?
C405 C404 C403 125(3) . . ?
C406 C405 C404 115(3) . . ?
C401 C406 C405 123(3) . . ?
C412 C411 C416 123(3) . . ?
C412 C411 P4 117(2) . . ?
C416 C411 P4 120(2) . . ?
C411 C412 C413 121(3) . . ?
C412 C413 C414 118(3) . . ?
C413 C414 C415 121(4) . . ?
C416 C415 C414 120(4) . . ?
C415 C416 C411 116(4) . . ?
F2 P5 F3 90.4(6) . . ?
F2 P5 F1 90.4(6) . . ?
F3 P5 F1 179.0(10) . . ?
F2 P5 F4 179.0(9) . . ?
F3 P5 F4 90.4(6) . . ?
F1 P5 F4 88.7(10) . . ?
F2 P5 F6 75(3) . . ?
F3 P5 F6 89.7(11) . . ?
F1 P5 F6 90.1(6) . . ?
F4 P5 F6 104(3) . . ?
F2 P5 F5 90.4(6) . . ?
F3 P5 F5 90.2(6) . . ?
F1 P5 F5 90.2(6) . . ?
F4 P5 F5 90.2(5) . . ?
F6 P5 F5 166(3) . . ?
F24 P6 F21 88(2) . . ?
F24 P6 F23 91(2) . . ?
F21 P6 F23 179(3) . . ?
F24 P6 F26 105(4) . . ?
F21 P6 F26 89(2) . . ?
F23 P6 F26 91(2) . . ?
F24 P6 F22 180(3) . . ?
F21 P6 F22 91(2) . . ?
F23 P6 F22 90(2) . . ?
F26 P6 F22 74(3) . . ?
F24 P6 F25 90(2) . . ?
F21 P6 F25 90(2) . . ?
F23 P6 F25 90(2) . . ?
F26 P6 F25 165(4) . . ?
F22 P6 F25 90(2) . . ?
Cl1 C01 Cl1 106(2) 2_656 . ?
Cl3 C02 Cl2 104.2(16) . . ?

loop_
_geom_bond_atom_site_label_1
_geom_bond_atom_site_label_2
_geom_bond_distance
_geom_bond_site_symmetry_2
_geom_bond_publ_flag
Au1 S7 2.311(5) 7_666 ?
Au1 S7 2.311(5) . ?
Au1 S8 2.328(6) 7_666 ?
Au1 S8 2.328(6) . ?
Au2 S4 2.327(5) . ?
Au2 S3 2.329(6) . ?
Au2 S2 2.331(5) . ?
Au2 S1 2.340(6) . ?
Ag1 P1 2.448(5) . ?
Ag1 S5 2.531(5) . ?
Ag1 S8 2.771(6) . ?
Ag1 S2 2.775(6) . ?
Ag1 Ag2 3.331(2) . ?
Ag2 P2 2.470(6) . ?
Ag2 S6 2.555(6) . ?
Ag2 S1 2.766(6) . ?
Ag2 S5 2.893(5) . ?
Ag3 P4 2.461(6) . ?
Ag3 S6 2.531(6) . ?
Ag3 S3 2.744(6) . ?
Ag3 S5 2.900(5) . ?
Ag3 Ag4 3.258(2) . ?
Ag4 P3 2.466(5) . ?
Ag4 S5 2.537(5) . ?
Ag4 S4 2.730(5) . ?
Ag4 S7 2.838(5) . ?
S1 C6 1.78(2) . ?
S2 C1 1.77(3) . ?
S3 C11 1.79(2) . ?
S4 C16 1.77(2) . ?
S5 C21 1.808(19) . ?
S6 C26 1.81(2) . ?
S7 C41 1.80(4) . ?
S8 C42 1.76(4) . ?
P1 C111 1.81(2) . ?
P1 C101 1.84(3) . ?
P1 C10 1.838(18) . ?
P2 C201 1.81(3) . ?
P2 C10 1.833(19) . ?
P2 C211 1.85(3) . ?
P3 C301 1.81(2) . ?
P3 C311 1.82(2) . ?
P3 C20 1.843(19) . ?
P4 C401 1.83(2) . ?
P4 C20 1.84(2) . ?
P4 C411 1.87(3) . ?
C1 C6 1.42(3) . ?
C1 C2 1.43(3) . ?
C2 C3 1.47(4) . ?
C3 C4 1.36(4) . ?
C3 C7' 1.56(7) . ?
C4 C5 1.36(4) . ?
C4 C7 1.63(7) . ?
C5 C6 1.40(3) . ?
C11 C16 1.37(3) . ?
C11 C12 1.39(3) . ?
C12 C13 1.37(4) . ?
C13 C14 1.38(4) . ?
C14 C15 1.38(4) . ?
C14 C17 1.48(4) . ?
C15 C16 1.42(3) . ?
C21 C22 1.40(3) . ?
C21 C26 1.41(3) . ?
C22 C23 1.38(4) . ?
C23 C27' 1.17(7) . ?
C23 C24 1.35(4) . ?
C24 C25 1.41(4) . ?
C24 C27 1.46(6) . ?
C25 C26 1.35(3) . ?
C41 C42 1.36(5) . ?
C41 C46 1.41(4) . ?
C42 C43 1.40(4) . ?
C43 C44 1.36(4) . ?
C44 C45 1.41(5) . ?
C45 C46 1.36(5) . ?
C45 C47 1.47(4) . ?
C101 C102 1.3900 . ?
C101 C106 1.3900 . ?
C102 C103 1.3900 . ?
C103 C104 1.3900 . ?
C104 C105 1.3900 . ?
C105 C106 1.3900 . ?
C111 C112 1.36(3) . ?
C111 C116 1.36(3) . ?
C112 C113 1.43(4) . ?
C113 C114 1.36(4) . ?
C114 C115 1.40(5) . ?
C115 C116 1.38(4) . ?
C201 C202 1.35(3) . ?
C201 C206 1.39(4) . ?
C202 C203 1.46(3) . ?
C203 C204 1.28(4) . ?
C204 C205 1.34(3) . ?
C205 C206 1.46(3) . ?
C211 C216 1.33(3) . ?
C211 C212 1.38(3) . ?
C212 C213 1.40(4) . ?
C213 C214 1.36(4) . ?
C214 C215 1.31(5) . ?
C215 C216 1.44(4) . ?
C301 C306 1.34(3) . ?
C301 C302 1.40(3) . ?
C302 C303 1.35(4) . ?
C303 C304 1.32(4) . ?
C304 C305 1.44(4) . ?
C305 C306 1.42(4) . ?
C311 C312 1.36(3) . ?
C311 C316 1.37(3) . ?
C312 C313 1.38(3) . ?
C313 C314 1.44(4) . ?
C314 C315 1.32(4) . ?
C315 C316 1.38(3) . ?
C401 C402 1.37(4) . ?
C401 C406 1.37(3) . ?
C402 C403 1.42(4) . ?
C403 C404 1.39(5) . ?
C404 C405 1.39(5) . ?
C405 C406 1.38(4) . ?
C411 C412 1.33(3) . ?
C411 C416 1.40(4) . ?
C412 C413 1.37(4) . ?
C413 C414 1.37(4) . ?
C414 C415 1.39(5) . ?
C415 C416 1.37(5) . ?
P5 F2 1.549(5) . ?
P5 F3 1.550(5) . ?
P5 F1 1.550(5) . ?
P5 F4 1.550(5) . ?
P5 F6 1.554(5) . ?
P5 F5 1.554(5) . ?
P6 F24 1.546(18) . ?
P6 F21 1.546(18) . ?
P6 F23 1.547(18) . ?
P6 F26 1.550(18) . ?
P6 F22 1.551(18) . ?
P6 F25 1.553(19) . ?
C01 Cl1 1.75(2) 2_656 ?
C01 Cl1 1.75(2) . ?
C02 Cl3 1.76(2) . ?
C02 Cl2 1.76(2) . ?
C03 O1 1.20(17) . ?
